data_4034566
loop_
_publ_author_name
'Qin, Pengjin'
'Holland, Ryan L.'
'Bunker, Kevin D.'
'O'Connor, Joseph M'
'Baldridge, Kim K.'
'Rheingold, Arnold L.'

_publ_section_title
;
 Acid-Induced Liberation of Polysubstituted Cyclopentadiene Ligands from
 Cyclopentadienyl Cobalt: A [2 + 2 + 1] Cycloaddition Route toward
 1,2,4-Trisubstituted Cyclopentadienes.
;
_journal_issue 21
_journal_name_full 'The Journal of organic chemistry'
_journal_page_first 13992
_journal_page_last 14004
_journal_paper_doi 10.1021/acs.joc.9b02182
_journal_volume 84
_journal_year 2019
_chemical_formula_moiety 'C30 H32 O4 Ru S'
_chemical_formula_sum 'C30 H32 O4 Ru S'
_chemical_formula_weight 589.68
_space_group_crystal_system monoclinic
_space_group_IT_number 14
_space_group_name_Hall '-P 2ybc'
_space_group_name_H-M_alt 'P 1 21/c 1'
_atom_sites_solution_hydrogens geom
_atom_sites_solution_primary dual
_atom_sites_solution_secondary difmap
_audit_creation_date 2017-01-12
_audit_creation_method
;
Olex2 1.2-beta
(compiled 2017.01.04 svn.r3372 for OlexSys, GUI svn.r5289)
;
_cell_angle_alpha 90
_cell_angle_beta 106.128(2)
_cell_angle_gamma 90
_cell_formula_units_Z 4
_cell_length_a 15.5730(11)
_cell_length_b 15.4582(11)
_cell_length_c 11.9655(9)
_cell_measurement_reflns_used 9828
_cell_measurement_temperature 100.0
_cell_measurement_theta_max 26.335
_cell_measurement_theta_min 2.208
_cell_volume 2767.1(3)
_computing_cell_refinement 'SAINT v8.37A (Bruker, 2016)'
_computing_data_collection 'APEX3 v2016.1-0 (Bruker, 2016)'
_computing_data_reduction 'SAINT v8.37A (Bruker, 2016)'
_computing_molecular_graphics 'Olex2 (Dolomanov et al., 2009)'
_computing_publication_material 'Olex2 (Dolomanov et al., 2009)'
_computing_structure_refinement 'ShelXL (Sheldrick, 2015)'
_computing_structure_solution 'ShelXT (Sheldrick, 2015)'
_diffrn_ambient_temperature 100.0
_diffrn_detector 'Bruker APEX-II CCD'
_diffrn_detector_area_resol_mean 8.258
_diffrn_detector_type 'CCD Area Detector'
_diffrn_measured_fraction_theta_full 1.000
_diffrn_measured_fraction_theta_max 0.998
_diffrn_measurement_device 'Kappa Four-Circle Diffractometer'
_diffrn_measurement_device_type 'Bruker APEX II Ultra'
_diffrn_measurement_method '\w and \f scans'
_diffrn_radiation_monochromator 'Double Bounce Multilayer Mirrors'
_diffrn_radiation_probe x-ray
_diffrn_radiation_type MoK\a
_diffrn_radiation_wavelength 0.71073
_diffrn_radiation_xray_symbol K-L~3~
_diffrn_reflns_av_R_equivalents 0.0661
_diffrn_reflns_av_unetI/netI 0.0376
_diffrn_reflns_Laue_measured_fraction_full 1.000
_diffrn_reflns_Laue_measured_fraction_max 0.998
_diffrn_reflns_limit_h_max 19
_diffrn_reflns_limit_h_min -19
_diffrn_reflns_limit_k_max 19
_diffrn_reflns_limit_k_min -19
_diffrn_reflns_limit_l_max 13
_diffrn_reflns_limit_l_min -14
_diffrn_reflns_number 58579
_diffrn_reflns_point_group_measured_fraction_full 1.000
_diffrn_reflns_point_group_measured_fraction_max 0.998
_diffrn_reflns_theta_full 25.000
_diffrn_reflns_theta_max 26.431
_diffrn_reflns_theta_min 1.361
_diffrn_source 'Micro Focus Rotating Anode'
_diffrn_source_type 'Bruker TXS'
_diffrn_standards_number 0
_exptl_absorpt_coefficient_mu 0.675
_exptl_absorpt_correction_T_max 0.2468
_exptl_absorpt_correction_T_min 0.2041
_exptl_absorpt_correction_type multi-scan
_exptl_absorpt_process_details
'SADABS-2016/2 (Bruker,2016/2) was used for absorption correction. wR2(int) was 0.1509 before and 0.0848 after correction. The Ratio of minimum to maximum transmission is 0.8270. The \l/2 correction factor is Not present.'
_exptl_crystal_colour 'Light Yellow'
_exptl_crystal_colour_modifier light
_exptl_crystal_colour_primary yellow
_exptl_crystal_density_diffrn 1.415
_exptl_crystal_description Rod
_exptl_crystal_F_000 1216
_exptl_crystal_size_max 0.217
_exptl_crystal_size_mid 0.153
_exptl_crystal_size_min 0.131
_refine_diff_density_max 0.438
_refine_diff_density_min -0.569
_refine_diff_density_rms 0.066
_refine_ls_extinction_method none
_refine_ls_goodness_of_fit_ref 1.043
_refine_ls_hydrogen_treatment constr
_refine_ls_matrix_type full
_refine_ls_number_parameters 432
_refine_ls_number_reflns 5688
_refine_ls_number_restraints 152
_refine_ls_restrained_S_all 1.046
_refine_ls_R_factor_all 0.0383
_refine_ls_R_factor_gt 0.0300
_refine_ls_shift/su_max 0.001
_refine_ls_shift/su_mean 0.000
_refine_ls_structure_factor_coef Fsqd
_refine_ls_weighting_details 'w=1/[\s^2^(Fo^2^)+(0.0327P)^2^+1.9459P] where P=(Fo^2^+2Fc^2^)/3'
_refine_ls_weighting_scheme calc
_refine_ls_wR_factor_gt 0.0743
_refine_ls_wR_factor_ref 0.0814
_reflns_Friedel_coverage 0.000
_reflns_number_gt 4872
_reflns_number_total 5688
_reflns_threshold_expression 'I > 2\s(I)'
_cod_data_source_file jo9b02182_si_002.cif
_cod_data_source_block OCon_PQ389
_cod_depositor_comments
;
The following automatic conversions were performed:

data item '_diffrn_radiation_probe' value 'X-ray' was changed to
'x-ray' in accordance with the
/home/data/users/saulius/crontab/automatic-downloads/current/ACS/lib/dictionaries/cif_core.dic
dictionary named 'cif_core.dic' version 2.4.2 last updated on
2011-04-26.

data item '_exptl_crystal_colour_modifier' value 'Light' was changed
to 'light' in accordance with the
/home/data/users/saulius/crontab/automatic-downloads/current/ACS/lib/dictionaries/cif_core.dic
dictionary named 'cif_core.dic' version 2.4.2 last updated on
2011-04-26.

data item '_exptl_crystal_colour_primary' value 'Yellow' was changed
to 'yellow' in accordance with the
/home/data/users/saulius/crontab/automatic-downloads/current/ACS/lib/dictionaries/cif_core.dic
dictionary named 'cif_core.dic' version 2.4.2 last updated on
2011-04-26.

Automatic conversion script
Id: cif_fix_values 6909 2019-04-08 15:41:33Z antanas 
;
_cod_database_code 4034566
_shelx_shelxl_version_number 2016/6
_shelx_space_group_comment
;
The symmetry employed for this shelxl refinement is uniquely defined
by the following loop, which should always be used as a source of
symmetry information in preference to the above space-group names.
They are only intended as comments.
;
_shelx_estimated_absorpt_t_max 0.917
_shelx_estimated_absorpt_t_min 0.867
_olex2_refinement_description
;
1. Fixed Uiso
 At 1.2 times of:
  All C(H) groups, All C(H,H,H,H) groups
 At 1.5 times of:
  All C(H,H,H) groups
2. Restrained distances
 C14B-C13 = C14-C13
 1.5 with sigma of 0.02
3. Uiso/Uaniso restraints and constraints
Uanis(C14B) = Uanis(C14)
4. Rigid body (RIGU) restrains
 C16, C15, C19, C18, C17, C27, C26, C30, C29, C28, C16B, C15B, C19B, C18B,
 C17B, C27B, C26B, C30B, C29B, C28B
 with sigma for 1-2 distances of 0.002 and sigma for 1-3 distances of 0.002
5. Others
 Sof(C15B)=Sof(C16B)=Sof(C17B)=Sof(C18B)=Sof(C19B)=Sof(C26B)=Sof(H26D)=
 Sof(H26E)=Sof(H26F)=Sof(C27B)=Sof(H27D)=Sof(H27E)=Sof(H27F)=Sof(C28B)=
 Sof(H28D)=Sof(H28E)=Sof(H28F)=Sof(C29B)=Sof(H29D)=Sof(H29E)=Sof(H29F)=
 Sof(C30B)=Sof(H30D)=Sof(H30E)=Sof(H30F)=1-FVAR(1)
 Sof(C15)=Sof(C16)=Sof(C17)=Sof(C18)=Sof(C19)=Sof(C26)=Sof(H26A)=Sof(H26B)=
 Sof(H26C)=Sof(C27)=Sof(H27A)=Sof(H27B)=Sof(H27C)=Sof(C28)=Sof(H28A)=Sof(H28B)=
 Sof(H28C)=Sof(C29)=Sof(H29A)=Sof(H29B)=Sof(H29C)=Sof(C30)=Sof(H30A)=Sof(H30B)=
 Sof(H30C)=FVAR(1)
 Sof(H13C)=Sof(H13D)=Sof(C14B)=Sof(H14D)=Sof(H14E)=Sof(H14F)=1-FVAR(2)
 Sof(H13A)=Sof(H13B)=Sof(C14)=Sof(H14A)=Sof(H14B)=Sof(H14C)=FVAR(2)
6.a Secondary CH2 refined with riding coordinates:
 C13(H13A,H13B), C13(H13C,H13D)
6.b Aromatic/amide H refined with riding coordinates:
 C2(H2), C5(H5), C7(H7), C8(H8), C9(H9), C10(H10), C11(H11), C21(H21),
 C22(H22), C23(H23), C24(H24), C25(H25)
6.c Idealised Me refined as rotating group:
 C14(H14A,H14B,H14C), C14B(H14D,H14E,H14F), C26(H26A,H26B,H26C), C26B(H26D,
 H26E,H26F), C27(H27A,H27B,H27C), C27B(H27D,H27E,H27F), C28(H28A,H28B,H28C),
 C28B(H28D,H28E,H28F), C29(H29A,H29B,H29C), C29B(H29D,H29E,H29F), C30(H30A,H30B,
 H30C), C30B(H30D,H30E,H30F)
;
_olex2_submission_special_instructions 'No special instructions were received'

loop_
_space_group_symop_operation_xyz
'x, y, z'
'-x, y+1/2, -z+1/2'
'-x, -y, -z'
'x, -y-1/2, z-1/2'

loop_
_atom_site_label
_atom_site_type_symbol
_atom_site_fract_x
_atom_site_fract_y
_atom_site_fract_z
_atom_site_U_iso_or_equiv
_atom_site_adp_type
_atom_site_occupancy
_atom_site_site_symmetry_order
_atom_site_calc_flag
_atom_site_refinement_flags_posn
_atom_site_refinement_flags_adp
_atom_site_refinement_flags_occupancy
_atom_site_disorder_assembly
_atom_site_disorder_group
Ru1 Ru 0.81801(2) 0.44717(2) 0.65127(2) 0.02732(7) Uani 1 1 d . . . . .
S1 S 0.73669(4) 0.23909(4) 0.61442(5) 0.03250(14) Uani 1 1 d . . . . .
O1 O 0.81117(11) 0.20267(11) 0.70073(16) 0.0408(4) Uani 1 1 d . . . . .
O2 O 0.73537(13) 0.23705(11) 0.49368(16) 0.0461(5) Uani 1 1 d . . . . .
O3 O 0.6222(2) 0.63071(16) 0.6393(2) 0.0853(9) Uani 1 1 d . . . . .
O4 O 0.61480(16) 0.56652(13) 0.47270(19) 0.0605(6) Uani 1 1 d . . . . .
C1 C 0.72332(15) 0.34588(14) 0.6521(2) 0.0291(5) Uani 1 1 d . . . . .
C2 C 0.68016(14) 0.41133(15) 0.5726(2) 0.0296(5) Uani 1 1 d . . . . .
H2 H 0.655263 0.404947 0.491055 0.036 Uiso 1 1 calc R . . . .
C3 C 0.68134(15) 0.48847(15) 0.6388(2) 0.0308(5) Uani 1 1 d . . . . .
C4 C 0.72593(15) 0.47044(15) 0.7598(2) 0.0305(5) Uani 1 1 d . . . . .
C5 C 0.75129(15) 0.38137(14) 0.7664(2) 0.0300(5) Uani 1 1 d . . . . .
H5 H 0.781554 0.351046 0.835134 0.036 Uiso 1 1 calc R . . . .
C6 C 0.63824(16) 0.18799(15) 0.6264(2) 0.0331(5) Uani 1 1 d . . . . .
C7 C 0.62850(17) 0.16945(19) 0.7349(2) 0.0455(7) Uani 1 1 d . . . . .
H7 H 0.674950 0.182473 0.803149 0.055 Uiso 1 1 calc R . . . .
C8 C 0.5503(2) 0.1317(2) 0.7426(3) 0.0617(9) Uani 1 1 d . . . . .
H8 H 0.541925 0.120088 0.816816 0.074 Uiso 1 1 calc R . . . .
C9 C 0.4840(2) 0.1108(2) 0.6435(3) 0.0613(9) Uani 1 1 d . . . . .
H9 H 0.430663 0.083842 0.649633 0.074 Uiso 1 1 calc R . . . .
C10 C 0.4948(2) 0.1286(2) 0.5364(3) 0.0628(9) Uani 1 1 d . . . . .
H10 H 0.449213 0.113507 0.468282 0.075 Uiso 1 1 calc R . . . .
C11 C 0.57184(19) 0.1685(2) 0.5267(2) 0.0492(7) Uani 1 1 d . . . . .
H11 H 0.578872 0.182349 0.452406 0.059 Uiso 1 1 calc R . . . .
C12 C 0.63802(18) 0.57001(17) 0.5874(3) 0.0413(6) Uani 1 1 d . . . . .
C13 C 0.5701(3) 0.6439(2) 0.4127(3) 0.0740(11) Uani 1 1 d D . . . .
H13A H 0.595770 0.696813 0.455806 0.089 Uiso 0.549(12) 1 calc R . P A 1
H13B H 0.505309 0.642097 0.406166 0.089 Uiso 0.549(12) 1 calc R . P A 1
H13C H 0.523380 0.663756 0.448566 0.089 Uiso 0.451(12) 1 calc R . P A 2
H13D H 0.613818 0.691280 0.418067 0.089 Uiso 0.451(12) 1 calc R . P A 2
C14 C 0.5858(10) 0.6433(8) 0.2908(8) 0.096(3) Uani 0.549(12) 1 d D . P A 1
H14A H 0.563346 0.588898 0.251212 0.143 Uiso 0.549(12) 1 calc GR . P A 1
H14B H 0.649905 0.648431 0.298649 0.143 Uiso 0.549(12) 1 calc GR . P A 1
H14C H 0.554047 0.692012 0.245167 0.143 Uiso 0.549(12) 1 calc GR . P A 1
C14B C 0.5306(12) 0.6206(9) 0.2933(10) 0.096(3) Uani 0.451(12) 1 d D . P A 2
H14D H 0.494423 0.568266 0.289609 0.143 Uiso 0.451(12) 1 calc GR . P A 2
H14E H 0.577951 0.609608 0.255549 0.143 Uiso 0.451(12) 1 calc GR . P A 2
H14F H 0.492589 0.667993 0.253116 0.143 Uiso 0.451(12) 1 calc GR . P A 2
C15 C 0.9253(4) 0.3997(4) 0.5850(8) 0.0446(14) Uani 0.656(9) 1 d . U P B 1
C15B C 0.9109(8) 0.4297(11) 0.5451(11) 0.038(2) Uani 0.344(9) 1 d . U P B 2
C16 C 0.8881(4) 0.4754(5) 0.5225(5) 0.0358(12) Uani 0.656(9) 1 d . U P B 1
C16B C 0.8831(7) 0.5155(11) 0.5342(10) 0.038(2) Uani 0.344(9) 1 d . U P B 2
C17 C 0.8973(6) 0.5441(5) 0.6026(8) 0.0414(14) Uani 0.656(9) 1 d . U P B 1
C17B C 0.9134(12) 0.5544(9) 0.6432(13) 0.036(2) Uani 0.344(9) 1 d . U P B 2
C18 C 0.9423(7) 0.5137(6) 0.7162(9) 0.0508(19) Uani 0.656(9) 1 d . U P B 1
C18B C 0.9604(12) 0.4909(11) 0.7253(13) 0.035(3) Uani 0.344(9) 1 d . U P B 2
C19 C 0.9574(5) 0.4234(7) 0.7036(6) 0.0511(17) Uani 0.656(9) 1 d . U P B 1
C19B C 0.9589(11) 0.4114(9) 0.6636(15) 0.039(2) Uani 0.344(9) 1 d . U P B 2
C20 C 0.73963(16) 0.52641(16) 0.8638(2) 0.0357(5) Uani 1 1 d . . . . .
C21 C 0.7593(2) 0.61414(19) 0.8634(3) 0.0599(9) Uani 1 1 d . . . . .
H21 H 0.767232 0.640410 0.795134 0.072 Uiso 1 1 calc R . . . .
C22 C 0.7674(3) 0.6630(2) 0.9625(4) 0.0792(12) Uani 1 1 d . . . . .
H22 H 0.780503 0.722975 0.961302 0.095 Uiso 1 1 calc R . . . .
C23 C 0.7570(2) 0.6269(3) 1.0628(4) 0.0727(11) Uani 1 1 d . . . . .
H23 H 0.761641 0.661633 1.129668 0.087 Uiso 1 1 calc R . . . .
C24 C 0.7399(2) 0.5401(2) 1.0651(3) 0.0603(9) Uani 1 1 d . . . . .
H24 H 0.733928 0.514098 1.134447 0.072 Uiso 1 1 calc R . . . .
C25 C 0.73120(17) 0.49023(18) 0.9661(2) 0.0422(6) Uani 1 1 d . . . . .
H25 H 0.719245 0.430106 0.968615 0.051 Uiso 1 1 calc R . . . .
C26 C 0.9335(5) 0.3133(4) 0.5309(9) 0.092(3) Uani 0.656(9) 1 d . U P B 1
H26A H 0.887147 0.308105 0.456683 0.138 Uiso 0.656(9) 1 calc GR . P B 1
H26B H 0.926060 0.267001 0.583450 0.138 Uiso 0.656(9) 1 calc GR . P B 1
H26C H 0.992571 0.308465 0.517477 0.138 Uiso 0.656(9) 1 calc GR . P B 1
C26B C 0.8972(8) 0.3628(11) 0.4494(13) 0.094(6) Uani 0.344(9) 1 d . U P B 2
H26D H 0.835145 0.364922 0.400847 0.142 Uiso 0.344(9) 1 calc GR . P B 2
H26E H 0.910031 0.305061 0.483966 0.142 Uiso 0.344(9) 1 calc GR . P B 2
H26F H 0.937548 0.374938 0.401422 0.142 Uiso 0.344(9) 1 calc GR . P B 2
C27 C 0.8464(4) 0.4835(5) 0.3943(4) 0.0638(18) Uani 0.656(9) 1 d . U P B 1
H27A H 0.793576 0.520792 0.379868 0.096 Uiso 0.656(9) 1 calc GR . P B 1
H27B H 0.828672 0.426076 0.361097 0.096 Uiso 0.656(9) 1 calc GR . P B 1
H27C H 0.889655 0.508850 0.357858 0.096 Uiso 0.656(9) 1 calc GR . P B 1
C27B C 0.8348(7) 0.5578(13) 0.4194(10) 0.087(5) Uani 0.344(9) 1 d . U P B 2
H27D H 0.804558 0.610322 0.434466 0.130 Uiso 0.344(9) 1 calc GR . P B 2
H27E H 0.790628 0.517495 0.372836 0.130 Uiso 0.344(9) 1 calc GR . P B 2
H27F H 0.878191 0.572997 0.376901 0.130 Uiso 0.344(9) 1 calc GR . P B 2
C28 C 0.8680(5) 0.6354(4) 0.5746(9) 0.086(3) Uani 0.656(9) 1 d . U P B 1
H28A H 0.865667 0.665306 0.645931 0.130 Uiso 0.656(9) 1 calc GR . P B 1
H28B H 0.808590 0.635971 0.518717 0.130 Uiso 0.656(9) 1 calc GR . P B 1
H28C H 0.910603 0.664949 0.540804 0.130 Uiso 0.656(9) 1 calc GR . P B 1
C28B C 0.9006(11) 0.6506(7) 0.6636(17) 0.087(5) Uani 0.344(9) 1 d . U P B 2
H28D H 0.915479 0.661985 0.747373 0.130 Uiso 0.344(9) 1 calc GR . P B 2
H28E H 0.838170 0.666705 0.627183 0.130 Uiso 0.344(9) 1 calc GR . P B 2
H28F H 0.939793 0.684775 0.629289 0.130 Uiso 0.344(9) 1 calc GR . P B 2
C29 C 0.9742(6) 0.5646(8) 0.8267(8) 0.110(4) Uani 0.656(9) 1 d . U P B 1
H29A H 0.971015 0.528379 0.892730 0.166 Uiso 0.656(9) 1 calc GR . P B 1
H29B H 0.936299 0.615687 0.822893 0.166 Uiso 0.656(9) 1 calc GR . P B 1
H29C H 1.036172 0.582796 0.836857 0.166 Uiso 0.656(9) 1 calc GR . P B 1
C29B C 1.0025(9) 0.5128(12) 0.8486(11) 0.070(4) Uani 0.344(9) 1 d . U P B 2
H29D H 1.057139 0.546287 0.854848 0.105 Uiso 0.344(9) 1 calc GR . P B 2
H29E H 1.017551 0.459509 0.894107 0.105 Uiso 0.344(9) 1 calc GR . P B 2
H29F H 0.960910 0.547253 0.878466 0.105 Uiso 0.344(9) 1 calc GR . P B 2
C30 C 1.0059(5) 0.3597(8) 0.7999(9) 0.131(5) Uani 0.656(9) 1 d . U P B 1
H30A H 0.968869 0.308099 0.797241 0.197 Uiso 0.656(9) 1 calc GR . P B 1
H30B H 1.016284 0.387686 0.876045 0.197 Uiso 0.656(9) 1 calc GR . P B 1
H30C H 1.063294 0.343044 0.787650 0.197 Uiso 0.656(9) 1 calc GR . P B 1
C30B C 1.0009(9) 0.3325(8) 0.7199(18) 0.091(5) Uani 0.344(9) 1 d . U P B 2
H30D H 0.967167 0.282148 0.681181 0.136 Uiso 0.344(9) 1 calc GR . P B 2
H30E H 1.001353 0.332989 0.801924 0.136 Uiso 0.344(9) 1 calc GR . P B 2
H30F H 1.062423 0.329247 0.714301 0.136 Uiso 0.344(9) 1 calc GR . P B 2

loop_
_atom_site_aniso_label
_atom_site_aniso_U_11
_atom_site_aniso_U_22
_atom_site_aniso_U_33
_atom_site_aniso_U_23
_atom_site_aniso_U_13
_atom_site_aniso_U_12
Ru1 0.02458(11) 0.03111(11) 0.02581(12) 0.00352(7) 0.00625(8) 0.00007(7)
S1 0.0402(3) 0.0291(3) 0.0311(3) 0.0004(2) 0.0147(3) -0.0002(2)
O1 0.0382(9) 0.0352(9) 0.0503(11) 0.0073(8) 0.0145(8) 0.0053(7)
O2 0.0694(13) 0.0402(10) 0.0365(11) -0.0047(8) 0.0276(9) -0.0053(9)
O3 0.139(2) 0.0590(14) 0.0643(16) 0.0145(12) 0.0392(16) 0.0554(15)
O4 0.0787(16) 0.0481(12) 0.0443(13) 0.0113(9) -0.0005(11) 0.0253(11)
C1 0.0317(11) 0.0284(11) 0.0286(12) 0.0012(9) 0.0104(9) -0.0013(9)
C2 0.0265(11) 0.0348(12) 0.0271(12) 0.0027(10) 0.0066(9) -0.0022(9)
C3 0.0274(11) 0.0314(12) 0.0348(13) 0.0041(10) 0.0103(10) 0.0014(9)
C4 0.0304(12) 0.0302(11) 0.0335(13) 0.0010(10) 0.0130(10) -0.0028(9)
C5 0.0328(12) 0.0304(11) 0.0284(12) 0.0050(9) 0.0113(10) 0.0003(9)
C6 0.0362(12) 0.0293(12) 0.0324(13) -0.0015(10) 0.0071(10) -0.0028(9)
C7 0.0382(14) 0.0611(17) 0.0337(15) 0.0078(13) 0.0041(11) -0.0130(12)
C8 0.0468(17) 0.090(2) 0.0452(18) 0.0164(17) 0.0080(14) -0.0214(16)
C9 0.0418(16) 0.074(2) 0.063(2) 0.0031(17) 0.0057(15) -0.0208(15)
C10 0.0454(17) 0.084(2) 0.050(2) -0.0140(17) -0.0025(14) -0.0164(16)
C11 0.0495(16) 0.0643(18) 0.0306(15) -0.0041(13) 0.0055(12) -0.0069(14)
C12 0.0408(14) 0.0409(14) 0.0452(17) 0.0098(12) 0.0171(12) 0.0090(11)
C13 0.092(3) 0.060(2) 0.060(2) 0.0265(17) 0.0033(19) 0.0322(19)
C14 0.146(10) 0.073(6) 0.053(3) 0.023(3) 0.003(6) 0.033(6)
C14B 0.146(10) 0.073(6) 0.053(3) 0.023(3) 0.003(6) 0.033(6)
C15 0.034(3) 0.043(2) 0.065(3) 0.013(2) 0.026(3) 0.004(2)
C15B 0.027(5) 0.055(6) 0.037(4) -0.019(4) 0.018(4) -0.022(5)
C16 0.032(3) 0.042(3) 0.037(2) 0.003(2) 0.0149(17) -0.006(3)
C16B 0.027(4) 0.062(6) 0.028(4) 0.002(4) 0.011(3) -0.010(5)
C17 0.034(4) 0.038(2) 0.054(4) 0.001(3) 0.014(4) -0.011(2)
C17B 0.034(6) 0.039(4) 0.038(5) -0.005(3) 0.015(5) -0.015(4)
C18 0.025(4) 0.079(4) 0.047(3) -0.009(3) 0.007(2) -0.018(3)
C18B 0.022(6) 0.055(5) 0.028(3) -0.006(3) 0.007(3) -0.012(4)
C19 0.022(2) 0.077(4) 0.056(3) 0.027(3) 0.014(3) 0.008(3)
C19B 0.032(5) 0.047(4) 0.047(5) -0.001(4) 0.024(5) 0.006(3)
C20 0.0322(12) 0.0333(12) 0.0422(15) -0.0051(11) 0.0115(11) 0.0006(10)
C21 0.072(2) 0.0414(16) 0.075(2) -0.0124(15) 0.0338(18) -0.0145(15)
C22 0.082(3) 0.0502(19) 0.111(3) -0.042(2) 0.036(2) -0.0222(18)
C23 0.064(2) 0.083(3) 0.067(2) -0.044(2) 0.0111(18) -0.0069(19)
C24 0.0591(19) 0.080(2) 0.0370(17) -0.0153(16) 0.0055(14) 0.0131(17)
C25 0.0426(14) 0.0481(15) 0.0330(15) -0.0061(12) 0.0055(11) 0.0070(12)
C26 0.080(4) 0.050(3) 0.180(8) -0.011(4) 0.094(5) 0.002(3)
C26B 0.074(8) 0.135(11) 0.101(9) -0.090(9) 0.069(7) -0.058(8)
C27 0.050(3) 0.106(5) 0.041(2) 0.013(3) 0.021(2) -0.013(3)
C27B 0.052(6) 0.160(14) 0.047(5) 0.052(7) 0.013(4) -0.009(7)
C28 0.088(5) 0.034(2) 0.158(8) 0.014(3) 0.070(5) -0.010(3)
C28B 0.112(11) 0.035(4) 0.137(13) -0.009(5) 0.073(10) -0.024(5)
C29 0.074(6) 0.179(10) 0.078(5) -0.062(6) 0.019(4) -0.062(6)
C29B 0.040(6) 0.129(12) 0.037(4) -0.023(5) 0.003(4) -0.014(7)
C30 0.043(3) 0.215(10) 0.132(7) 0.121(8) 0.019(5) 0.051(5)
C30B 0.041(6) 0.067(6) 0.171(15) 0.049(8) 0.043(9) 0.022(5)

loop_
_atom_type_symbol
_atom_type_description
_atom_type_scat_dispersion_real
_atom_type_scat_dispersion_imag
_atom_type_scat_source
C C 0.0033 0.0016 'International Tables Vol C Tables 4.2.6.8 and 6.1.1.4'
H H 0.0000 0.0000 'International Tables Vol C Tables 4.2.6.8 and 6.1.1.4'
O O 0.0106 0.0060 'International Tables Vol C Tables 4.2.6.8 and 6.1.1.4'
Ru Ru -1.2594 0.8363 'International Tables Vol C Tables 4.2.6.8 and 6.1.1.4'
S S 0.1246 0.1234 'International Tables Vol C Tables 4.2.6.8 and 6.1.1.4'

loop_
_geom_angle_atom_site_label_1
_geom_angle_atom_site_label_2
_geom_angle_atom_site_label_3
_geom_angle
C1 Ru1 C2 38.49(8)
C1 Ru1 C3 63.76(8)
C1 Ru1 C4 63.88(8)
C1 Ru1 C5 38.29(9)
C1 Ru1 C15 110.75(17)
C1 Ru1 C15B 118.4(3)
C1 Ru1 C16 129.1(2)
C1 Ru1 C16B 141.7(4)
C2 Ru1 C3 38.34(9)
C2 Ru1 C4 64.59(9)
C2 Ru1 C5 64.42(9)
C2 Ru1 C15 121.8(2)
C2 Ru1 C15B 116.8(3)
C2 Ru1 C16 112.19(16)
C2 Ru1 C16B 114.9(3)
C3 Ru1 C4 38.41(9)
C3 Ru1 C5 63.66(9)
C3 Ru1 C15B 141.5(4)
C3 Ru1 C16B 115.2(3)
C5 Ru1 C4 37.81(8)
C5 Ru1 C16B 178.8(4)
C15 Ru1 C3 155.3(3)
C15 Ru1 C4 163.8(2)
C15 Ru1 C5 128.40(19)
C15B Ru1 C4 177.7(4)
C15B Ru1 C5 144.2(5)
C15B Ru1 C16B 36.8(4)
C16 Ru1 C3 124.47(19)
C16 Ru1 C4 157.0(2)
C16 Ru1 C5 164.0(2)
C16 Ru1 C15 38.3(2)
C16B Ru1 C4 141.2(4)
C17 Ru1 C1 165.0(2)
C17 Ru1 C2 130.1(2)
C17 Ru1 C3 113.9(2)
C17 Ru1 C4 124.5(2)
C17 Ru1 C5 155.9(3)
C17 Ru1 C15 64.7(3)
C17 Ru1 C16 38.4(2)
C17 Ru1 C18 39.0(3)
C18 Ru1 C1 154.2(3)
C18 Ru1 C2 165.9(3)
C18 Ru1 C3 130.5(2)
C18 Ru1 C4 112.1(3)
C18 Ru1 C5 122.3(3)
C18 Ru1 C15 65.4(3)
C18 Ru1 C16 65.0(3)
C19 Ru1 C1 121.3(3)
C19 Ru1 C2 153.6(3)
C19 Ru1 C3 165.7(3)
C19 Ru1 C4 129.2(2)
C19 Ru1 C5 111.1(2)
C19 Ru1 C15 38.6(3)
C19 Ru1 C16 64.4(2)
C19 Ru1 C17 65.0(3)
C19 Ru1 C18 39.3(3)
O1 S1 O2 119.77(12)
O1 S1 C1 108.46(11)
O1 S1 C6 108.20(11)
O2 S1 C1 108.15(11)
O2 S1 C6 107.51(12)
C1 S1 C6 103.57(11)
C12 O4 C13 115.5(2)
S1 C1 Ru1 123.92(12)
C2 C1 Ru1 71.15(13)
C2 C1 S1 124.77(18)
C2 C1 C5 109.2(2)
C5 C1 Ru1 72.38(13)
C5 C1 S1 125.98(18)
Ru1 C2 H2 123.1
C1 C2 Ru1 70.36(12)
C1 C2 H2 126.5
C1 C2 C3 107.0(2)
C3 C2 Ru1 71.73(13)
C3 C2 H2 126.5
C2 C3 Ru1 69.92(12)
C2 C3 C4 108.8(2)
C2 C3 C12 123.1(2)
C4 C3 Ru1 71.85(13)
C4 C3 C12 128.0(2)
C12 C3 Ru1 126.83(16)
C3 C4 Ru1 69.74(13)
C3 C4 C20 130.1(2)
C5 C4 Ru1 70.24(13)
C5 C4 C3 106.8(2)
C5 C4 C20 122.9(2)
C20 C4 Ru1 128.43(16)
Ru1 C5 H5 124.4
C1 C5 Ru1 69.33(12)
C1 C5 C4 108.2(2)
C1 C5 H5 125.9
C4 C5 Ru1 71.95(13)
C4 C5 H5 125.9
C7 C6 S1 119.63(19)
C11 C6 S1 119.2(2)
C11 C6 C7 121.2(2)
C6 C7 H7 120.6
C8 C7 C6 118.8(3)
C8 C7 H7 120.6
C7 C8 H8 119.7
C9 C8 C7 120.5(3)
C9 C8 H8 119.7
C8 C9 H9 119.9
C10 C9 C8 120.1(3)
C10 C9 H9 119.9
C9 C10 H10 119.8
C9 C10 C11 120.3(3)
C11 C10 H10 119.8
C6 C11 C10 119.0(3)
C6 C11 H11 120.5
C10 C11 H11 120.5
O3 C12 O4 122.6(3)
O3 C12 C3 126.3(3)
O4 C12 C3 111.0(2)
O4 C13 H13A 110.5
O4 C13 H13B 110.5
O4 C13 H13C 110.3
O4 C13 H13D 110.3
O4 C13 C14 106.2(5)
H13A C13 H13B 108.7
H13C C13 H13D 108.5
C14 C13 H13A 110.5
C14 C13 H13B 110.5
C14B C13 O4 107.2(6)
C14B C13 H13C 110.3
C14B C13 H13D 110.3
C13 C14 H14A 109.5
C13 C14 H14B 109.5
C13 C14 H14C 109.5
H14A C14 H14B 109.5
H14A C14 H14C 109.5
H14B C14 H14C 109.5
C13 C14B H14D 109.5
C13 C14B H14E 109.5
C13 C14B H14F 109.5
H14D C14B H14E 109.5
H14D C14B H14F 109.5
H14E C14B H14F 109.5
C16 C15 Ru1 70.8(3)
C16 C15 C26 125.1(8)
C19 C15 Ru1 68.8(4)
C19 C15 C16 107.1(6)
C19 C15 C26 127.7(7)
C26 C15 Ru1 128.6(4)
C16B C15B Ru1 72.4(6)
C16B C15B C19B 110.1(9)
C16B C15B C26B 127.3(15)
C19B C15B Ru1 72.4(7)
C19B C15B C26B 122.6(15)
C26B C15B Ru1 123.1(6)
C15 C16 Ru1 70.9(3)
C15 C16 C27 127.2(8)
C17 C16 Ru1 69.2(4)
C17 C16 C15 108.2(5)
C17 C16 C27 124.6(7)
C27 C16 Ru1 125.8(4)
C15B C16B Ru1 70.7(6)
C15B C16B C17B 108.0(11)
C15B C16B C27B 124.0(14)
C17B C16B Ru1 73.1(9)
C17B C16B C27B 127.9(15)
C27B C16B Ru1 125.4(7)
C16 C17 Ru1 72.4(4)
C16 C17 C18 109.3(6)
C16 C17 C28 126.3(8)
C18 C17 Ru1 71.0(5)
C18 C17 C28 124.4(8)
C28 C17 Ru1 124.3(6)
C16B C17B Ru1 70.5(8)
C16B C17B C18B 108.7(13)
C16B C17B C28B 122.9(15)
C18B C17B Ru1 71.5(10)
C18B C17B C28B 128.3(13)
C28B C17B Ru1 126.5(12)
C17 C18 Ru1 69.9(5)
C17 C18 C19 105.8(8)
C17 C18 C29 128.6(9)
C19 C18 Ru1 69.6(5)
C19 C18 C29 125.5(8)
C29 C18 Ru1 128.1(8)
C17B C18B Ru1 71.2(9)
C17B C18B C29B 121.7(14)
C19B C18B Ru1 70.5(9)
C19B C18B C17B 107.6(13)
C19B C18B C29B 130.6(14)
C29B C18B Ru1 125.3(12)
C15 C19 Ru1 72.6(4)
C15 C19 C18 109.6(7)
C15 C19 C30 123.2(9)
C18 C19 Ru1 71.1(5)
C18 C19 C30 127.2(9)
C30 C19 Ru1 125.5(6)
C15B C19B Ru1 69.7(7)
C15B C19B C30B 131.6(14)
C18B C19B Ru1 72.3(9)
C18B C19B C15B 105.7(12)
C18B C19B C30B 122.7(16)
C30B C19B Ru1 123.1(10)
C21 C20 C4 123.2(3)
C25 C20 C4 118.7(2)
C25 C20 C21 118.2(3)
C20 C21 H21 120.1
C22 C21 C20 119.8(3)
C22 C21 H21 120.1
C21 C22 H22 119.2
C23 C22 C21 121.5(3)
C23 C22 H22 119.2
C22 C23 H23 120.4
C24 C23 C22 119.2(3)
C24 C23 H23 120.4
C23 C24 H24 120.0
C23 C24 C25 120.0(3)
C25 C24 H24 120.0
C20 C25 C24 121.3(3)
C20 C25 H25 119.4
C24 C25 H25 119.4
C15 C26 H26A 109.5
C15 C26 H26B 109.5
C15 C26 H26C 109.5
H26A C26 H26B 109.5
H26A C26 H26C 109.5
H26B C26 H26C 109.5
C15B C26B H26D 109.5
C15B C26B H26E 109.5
C15B C26B H26F 109.5
H26D C26B H26E 109.5
H26D C26B H26F 109.5
H26E C26B H26F 109.5
C16 C27 H27A 109.5
C16 C27 H27B 109.5
C16 C27 H27C 109.5
H27A C27 H27B 109.5
H27A C27 H27C 109.5
H27B C27 H27C 109.5
C16B C27B H27D 109.5
C16B C27B H27E 109.5
C16B C27B H27F 109.5
H27D C27B H27E 109.5
H27D C27B H27F 109.5
H27E C27B H27F 109.5
C17 C28 H28A 109.5
C17 C28 H28B 109.5
C17 C28 H28C 109.5
H28A C28 H28B 109.5
H28A C28 H28C 109.5
H28B C28 H28C 109.5
C17B C28B H28D 109.5
C17B C28B H28E 109.5
C17B C28B H28F 109.5
H28D C28B H28E 109.5
H28D C28B H28F 109.5
H28E C28B H28F 109.5
C18 C29 H29A 109.5
C18 C29 H29B 109.5
C18 C29 H29C 109.5
H29A C29 H29B 109.5
H29A C29 H29C 109.5
H29B C29 H29C 109.5
C18B C29B H29D 109.5
C18B C29B H29E 109.5
C18B C29B H29F 109.5
H29D C29B H29E 109.5
H29D C29B H29F 109.5
H29E C29B H29F 109.5
C19 C30 H30A 109.5
C19 C30 H30B 109.5
C19 C30 H30C 109.5
H30A C30 H30B 109.5
H30A C30 H30C 109.5
H30B C30 H30C 109.5
C19B C30B H30D 109.5
C19B C30B H30E 109.5
C19B C30B H30F 109.5
H30D C30B H30E 109.5
H30D C30B H30F 109.5
H30E C30B H30F 109.5

loop_
_geom_bond_atom_site_label_1
_geom_bond_atom_site_label_2
_geom_bond_distance
Ru1 C1 2.153(2)
Ru1 C2 2.163(2)
Ru1 C3 2.187(2)
Ru1 C4 2.215(2)
Ru1 C5 2.193(2)
Ru1 C15 2.167(6)
Ru1 C15B 2.191(9)
Ru1 C16 2.165(5)
Ru1 C16B 2.213(11)
Ru1 C17 2.124(9)
Ru1 C18 2.139(11)
Ru1 C19 2.118(8)
S1 O1 1.4365(18)
S1 O2 1.4395(18)
S1 C1 1.739(2)
S1 C6 1.765(2)
O3 C12 1.188(3)
O4 C12 1.320(3)
O4 C13 1.468(3)
C1 C2 1.423(3)
C1 C5 1.425(3)
C2 H2 0.9500
C2 C3 1.429(3)
C3 C4 1.448(3)
C3 C12 1.480(3)
C4 C5 1.428(3)
C4 C20 1.481(3)
C5 H5 0.9500
C6 C7 1.379(4)
C6 C11 1.377(4)
C7 H7 0.9500
C7 C8 1.377(4)
C8 H8 0.9500
C8 C9 1.377(4)
C9 H9 0.9500
C9 C10 1.366(5)
C10 H10 0.9500
C10 C11 1.382(4)
C11 H11 0.9500
C13 H13A 0.9900
C13 H13B 0.9900
C13 H13C 0.9900
C13 H13D 0.9900
C13 C14 1.545(10)
C13 C14B 1.436(12)
C14 H14A 0.9800
C14 H14B 0.9800
C14 H14C 0.9800
C14B H14D 0.9800
C14B H14E 0.9800
C14B H14F 0.9800
C15 C16 1.422(7)
C15 C19 1.415(9)
C15 C26 1.506(8)
C15B C16B 1.390(17)
C15B C19B 1.435(18)
C15B C26B 1.513(13)
C16 C17 1.410(8)
C16 C27 1.496(7)
C16B C17B 1.395(14)
C16B C27B 1.518(14)
C17 C18 1.424(10)
C17 C28 1.493(8)
C17B C18B 1.437(17)
C17B C28B 1.528(16)
C18 C19 1.431(11)
C18 C29 1.500(11)
C18B C19B 1.430(17)
C18B C29B 1.478(18)
C19 C30 1.544(9)
C19B C30B 1.458(18)
C20 C21 1.391(4)
C20 C25 1.385(4)
C21 H21 0.9500
C21 C22 1.383(5)
C22 H22 0.9500
C22 C23 1.373(6)
C23 H23 0.9500
C23 C24 1.369(5)
C24 H24 0.9500
C24 C25 1.388(4)
C25 H25 0.9500
C26 H26A 0.9800
C26 H26B 0.9800
C26 H26C 0.9800
C26B H26D 0.9800
C26B H26E 0.9800
C26B H26F 0.9800
C27 H27A 0.9800
C27 H27B 0.9800
C27 H27C 0.9800
C27B H27D 0.9800
C27B H27E 0.9800
C27B H27F 0.9800
C28 H28A 0.9800
C28 H28B 0.9800
C28 H28C 0.9800
C28B H28D 0.9800
C28B H28E 0.9800
C28B H28F 0.9800
C29 H29A 0.9800
C29 H29B 0.9800
C29 H29C 0.9800
C29B H29D 0.9800
C29B H29E 0.9800
C29B H29F 0.9800
C30 H30A 0.9800
C30 H30B 0.9800
C30 H30C 0.9800
C30B H30D 0.9800
C30B H30E 0.9800
C30B H30F 0.9800
